data_1517117
loop_
_publ_author_name
'Lukose, Binit'
'Kuc, Agnieszka'
'Frenzel, Johannes'
'Heine, Thomas'

_publ_section_title
;
 On the reticular construction concept of covalent organic frameworks.
;
_journal_name_full 'Beilstein journal of nanotechnology'
_journal_page_first 60
_journal_page_last 70
_journal_paper_doi 10.3762/bjnano.1.8
_journal_volume 1
_journal_year 2010
_chemical_compound_source 'see text'
_chemical_formula_moiety 'C21 H6 B3 O6'
_chemical_formula_sum 'C21 H6 B3 O6'
_chemical_formula_weight 386.69
_chemical_name_systematic ?
_space_group_IT_number 63
_symmetry_cell_setting orthorhombic
_symmetry_Int_Tables_number 63
_symmetry_space_group_name_Hall '-C 2c 2'
_symmetry_space_group_name_H-M 'C m c m'
_atom_sites_solution_hydrogens ' ?'
_atom_sites_solution_primary ' ?'
_atom_sites_solution_secondary ' ?'
_cell_angle_alpha 90
_cell_angle_beta 90
_cell_angle_gamma 90
_cell_formula_units_Z 8
_cell_length_a 17.47640
_cell_length_b 30.27000
_cell_length_c 6.81950
_cell_volume 3607.588
_computing_publication_material 'PLATON (Spek, 2003)'
_diffrn_radiation_probe x-ray
_diffrn_radiation_type MoK\a
_diffrn_radiation_wavelength 0.71073
_diffrn_reflns_reduction_process
;
;
_exptl_absorpt_coefficient_mu 0.102
_exptl_absorpt_correction_type ' ?'
_exptl_crystal_colour ' ?'
_exptl_crystal_density_diffrn 1.424
_exptl_crystal_density_method 'Not Measured'
_exptl_crystal_description ' ?'
_exptl_crystal_F_000 1560
_refine_ls_extinction_method ' ?'
_refine_ls_hydrogen_treatment ' ?'
_refine_ls_number_restraints 0
_refine_ls_weighting_scheme ?
_cod_data_source_file COF-8M_ser-a_1.cif
_cod_data_source_block block_1
_cod_depositor_comments
;
The following automatic conversions were performed:

'_symmetry_cell_setting' value 'Orthorhombic' changed to
'orthorhombic' according to
/usr/data/users/saulius/automatic-downloads/retrospective/Beilstein/lib/dictionaries/cif_core.dic
dictionary named 'cif_core.dic' version 2.4.2 from 2011-04-26.

Automatic conversion script
Id: cif_fix_values 2281 2013-09-26 08:29:07Z andrius 
;
_cod_database_code 1517117

loop_
_symmetry_equiv_pos_site_id
_symmetry_equiv_pos_as_xyz
1 x,y,z
2 -x,-y,1/2+z
3 x,-y,-z
4 -x,y,1/2-z
5 -x,-y,-z
6 x,y,1/2-z
7 -x,y,z
8 x,-y,1/2+z
9 1/2+x,1/2+y,z
10 1/2-x,1/2-y,1/2+z
11 1/2+x,1/2-y,-z
12 1/2-x,1/2+y,1/2-z
13 1/2-x,1/2-y,-z
14 1/2+x,1/2+y,1/2-z
15 1/2-x,1/2+y,z
16 1/2+x,1/2-y,1/2+z

loop_
_atom_site_label
_atom_site_type_symbol
_atom_site_thermal_displace_type
_atom_site_fract_x
_atom_site_fract_y
_atom_site_fract_z
_atom_site_occupancy
_atom_site_U_iso_or_equiv
O11 O Uiso 0.20207 0.14821 0.75000 1.000 0.0500
O12 O Uiso 0.08647 0.18673 0.75000 1.000 0.0500
O13 O Uiso 0.28846 -0.01532 0.75000 1.000 0.0500
O14 O Uiso 0.28848 0.06178 0.75000 1.000 0.0500
O15 O Uiso 0.08644 -0.14026 0.75000 1.000 0.0500
O16 O Uiso 0.20206 -0.10173 0.75000 1.000 0.0500
C41 C Uiso 0.20909 0.23232 0.75000 1.000 0.0500
C42 C Uiso 0.17080 0.27320 0.75000 1.000 0.0500
C43 C Uiso 0.21046 0.31289 0.75000 1.000 0.0500
C44 C Uiso 0.29094 0.31416 0.75000 1.000 0.0500
C45 C Uiso 0.32925 0.27330 0.75000 1.000 0.0500
C46 C Uiso 0.28957 0.23361 0.75000 1.000 0.0500
C47 C Uiso 0.07137 0.04701 0.75000 1.000 0.0500
C48 C Uiso 0.14251 0.07074 0.75000 1.000 0.0500
C49 C Uiso 0.13908 0.11726 0.75000 1.000 0.0500
C50 C Uiso 0.07148 0.13979 0.75000 1.000 0.0500
C51 C Uiso 0.00000 0.11828 0.75000 1.000 0.0500
C52 C Uiso 0.21057 0.04578 0.75000 1.000 0.0500
C54 C Uiso 0.07135 -0.00053 0.75000 1.000 0.0500
C55 C Uiso 0.00000 -0.02432 0.75000 1.000 0.0500
C58 C Uiso 0.00000 0.07082 0.75000 1.000 0.0500
C59 C Uiso 0.14253 -0.02425 0.75000 1.000 0.0500
C60 C Uiso 0.21059 0.00070 0.75000 1.000 0.0500
C63 C Uiso 0.13909 -0.07077 0.75000 1.000 0.0500
C65 C Uiso 0.00000 -0.07178 0.75000 1.000 0.0500
C66 C Uiso 0.07148 -0.09331 0.75000 1.000 0.0500
C77 C Uiso 0.46030 -0.01640 0.75000 1.000 0.0500
C79 C Uiso 0.41812 0.02322 0.75000 1.000 0.0500
C80 C Uiso 0.46033 0.06281 0.75000 1.000 0.0500
B5 B Uiso 0.16629 0.18952 0.75000 1.000 0.0500
B6 B Uiso 0.33253 0.02322 0.75000 1.000 0.0500
B7 B Uiso 0.16626 -0.14304 0.75000 1.000 0.0500
H11 H Uiso 0.10773 0.27372 0.75000 1.000 0.0600
H12 H Uiso 0.32193 0.20236 0.75000 1.000 0.0600
H13 H Uiso 0.39233 0.27277 0.75000 1.000 0.0600
H14 H Uiso 0.17813 0.34416 0.75000 1.000 0.0600
H19 H Uiso 0.42956 -0.04817 0.75042 1.000 0.0600
H20 H Uiso 0.42956 0.09459 0.74894 1.000 0.0600

loop_
_atom_type_symbol
_atom_type_description
_atom_type_scat_dispersion_real
_atom_type_scat_dispersion_imag
_atom_type_scat_source
O O 0.0106 0.0060 'International Tables Vol C Tables 4.2.6.8 and 6.1.1.4'
B B 0.0013 0.0007 'International Tables Vol C Tables 4.2.6.8 and 6.1.1.4'
H H 0.0000 0.0000 'International Tables Vol C Tables 4.2.6.8 and 6.1.1.4'
C C 0.0033 0.0016 'International Tables Vol C Tables 4.2.6.8 and 6.1.1.4'

loop_
_geom_angle_atom_site_label_1
_geom_angle_atom_site_label_2
_geom_angle_atom_site_label_3
_geom_angle
_geom_angle_site_symmetry_1
_geom_angle_site_symmetry_3
_geom_angle_publ_flag
C49 O11 B5 103.83 . . yes
C50 O12 B5 103.91 . . yes
C60 O13 B6 103.82 . . yes
C52 O14 B6 103.83 . . yes
C66 O15 B7 103.88 . . yes
C63 O16 B7 103.84 . . yes
C42 C41 C46 116.81 . . no
C42 C41 B5 121.60 . . yes
C46 C41 B5 121.59 . . yes
C41 C42 C43 121.62 . . no
C42 C43 C44 121.55 . . no
C43 C44 C45 116.86 . . no
C43 C44 B7 121.57 . 12_556 yes
C45 C44 B7 121.57 . 12_556 yes
C44 C45 C46 121.58 . . no
C41 C46 C45 121.58 . . no
C48 C47 C54 120.03 . . no
C48 C47 C58 119.96 . . no
C54 C47 C58 120.01 . . no
C47 C48 C49 117.58 . . no
C47 C48 C52 117.56 . . no
C49 C48 C52 124.86 . . no
O11 C49 C48 127.96 . . yes
O11 C49 C50 109.60 . . yes
C48 C49 C50 122.43 . . no
O12 C50 C49 109.55 . . yes
O12 C50 C51 127.98 . . yes
C49 C50 C51 122.47 . . no
C50 C51 C58 117.53 . . no
C50 C51 C50 124.94 . 4_556 no
C50 C51 C58 117.53 4_556 . no
O14 C52 C48 128.00 . . yes
O14 C52 C60 109.57 . . yes
C48 C52 C60 122.44 . . no
C47 C54 C55 120.02 . . no
C47 C54 C59 119.98 . . no
C55 C54 C59 120.00 . . no
C54 C55 C65 120.01 . . no
C54 C55 C54 119.99 . 4_556 no
C54 C55 C65 120.01 4_556 . no
C47 C58 C51 120.02 . . no
C47 C58 C47 119.96 . 4_556 no
C47 C58 C51 120.02 4_556 . no
C54 C59 C60 117.59 . . no
C54 C59 C63 117.55 . . no
C60 C59 C63 124.86 . . no
O13 C60 C52 109.63 . . yes
O13 C60 C59 127.97 . . yes
C52 C60 C59 122.40 . . no
O16 C63 C59 127.97 . . yes
O16 C63 C66 109.58 . . yes
C59 C63 C66 122.45 . . no
C55 C65 C66 117.55 . . no
C55 C65 C66 117.55 . 4_556 no
C66 C65 C66 124.90 . 4_556 no
O15 C66 C63 109.58 . . yes
O15 C66 C65 127.97 . . yes
C63 C66 C65 122.45 . . no
C77 C77 C79 121.58 4_656 . no
C77 C79 C80 116.81 . . no
C77 C79 B6 121.58 . . yes
C80 C79 B6 121.61 . . yes
C79 C80 C80 121.61 . 4_656 no
C43 C42 H11 119.00 . . no
C41 C42 H11 119.00 . . no
C42 C43 H14 119.00 . . no
C44 C43 H14 119.00 . . no
C46 C45 H13 119.00 . . no
C44 C45 H13 119.00 . . no
C45 C46 H12 119.00 . . no
C41 C46 H12 119.00 . . no
C79 C77 H19 119.00 . . no
C77 C77 H19 119.00 4_656 . no
C79 C80 H20 119.00 . . no
C80 C80 H20 119.00 4_656 6_556 no
C79 C80 H20 119.00 . 6_556 no
C80 C80 H20 119.00 4_656 . no
O11 B5 O12 113.10 . . yes
O11 B5 C41 123.43 . . yes
O12 B5 C41 123.46 . . yes
O13 B6 O14 113.16 . . yes
O13 B6 C79 123.43 . . yes
O14 B6 C79 123.41 . . yes
O16 B7 C44 123.42 . 12_546 yes
O15 B7 O16 113.13 . . yes
O15 B7 C44 123.45 . 12_546 yes

loop_
_geom_bond_atom_site_label_1
_geom_bond_atom_site_label_2
_geom_bond_distance
_geom_bond_site_symmetry_2
_geom_bond_publ_flag
O11 C49 1.4455 . yes
O11 B5 1.3981 . yes
O12 C50 1.4448 . yes
O12 B5 1.3975 . yes
O13 C60 1.4447 . yes
O13 B6 1.3979 . yes
O14 C52 1.4452 . yes
O14 B6 1.3982 . yes
O15 C66 1.4450 . yes
O15 B7 1.3975 . yes
O16 C63 1.4455 . yes
O16 B7 1.3982 . yes
C41 C42 1.4068 . no
C41 C46 1.4070 . no
C41 B5 1.4960 . yes
C42 C43 1.3870 . no
C43 C44 1.4070 . no
C44 C45 1.4064 . no
C44 B7 1.4960 12_556 yes
C45 C46 1.3872 . no
C47 C48 1.4359 . no
C47 C54 1.4390 . no
C47 C58 1.4405 . no
C48 C49 1.4094 . no
C48 C52 1.4091 . no
C49 C50 1.3641 . no
C50 C51 1.4087 . no
C51 C58 1.4366 . no
C52 C60 1.3646 . no
C54 C55 1.4399 . no
C54 C59 1.4363 . no
C55 C65 1.4366 . no
C59 C60 1.4090 . no
C59 C63 1.4094 . no
C63 C66 1.3644 . no
C65 C66 1.4090 . no
C65 C66 1.4090 4_556 no
C77 C79 1.4077 . no
C77 C77 1.3876 4_656 no
C79 C80 1.4072 . no
C79 B6 1.4958 . yes
C80 C80 1.3866 4_656 no
C42 H11 1.1000 . no
C43 H14 1.1000 . no
C45 H13 1.1000 . no
C46 H12 1.1000 . no
C77 H19 1.1000 . no
C80 H20 1.1000 . no
C80 H20 1.1000 6_556 no

loop_
_geom_contact_atom_site_label_1
_geom_contact_atom_site_label_2
_geom_contact_distance
_geom_contact_site_symmetry_2
_geom_contact_publ_flag
O11 O12 2.3326 . no
O11 O14 3.0208 . no
O12 O12 3.0224 4_556 no
O12 O11 2.3326 . no
O12 O12 3.0224 4_556 no
O13 O14 2.3338 . no
O13 O16 3.0202 . no
O14 O11 3.0208 . no
O14 O13 2.3338 . no
O15 C50 3.4198 3_557 no
O15 C50 3.4198 8_554 no
O15 O15 3.0213 4_556 no
O15 C50 3.4198 3_556 no
O15 C50 3.4198 8_555 no
O15 O16 2.3331 . no
O15 O15 3.0213 4_556 no
O16 O15 2.3331 . no
O16 O13 3.0202 . no
O11 H12 2.6600 . no
O12 H11 2.6600 . no
O13 H19 2.6600 . no
O13 H19 2.6600 . no
O14 H20 2.6600 . no
O14 H20 2.6600 6_556 no
O15 H13 2.6600 12_546 no
O15 H13 2.6600 12_546 no
O16 H14 2.6600 12_546 no
O16 H14 2.6600 12_546 no
C41 C45 3.4791 10_554 no
C41 C45 3.4791 10_555 no
C41 C46 3.5624 10_554 no
C41 C46 3.5624 10_555 no
C41 C45 3.4791 13_556 no
C41 C45 3.4791 13_557 no
C41 C46 3.5624 13_556 no
C41 C46 3.5624 13_557 no
C42 C46 3.4855 10_554 no
C42 C46 3.4855 10_555 no
C42 C46 3.4855 13_556 no
C42 C46 3.4855 13_557 no
C44 B5 3.4925 10_554 no
C44 B5 3.4925 10_555 no
C44 B5 3.4925 13_556 no
C44 B5 3.4925 13_557 no
C45 C41 3.4791 10_554 no
C45 C41 3.4791 10_555 no
C45 C41 3.4791 13_556 no
C45 C41 3.4791 13_557 no
C46 C41 3.5624 10_554 no
C46 C41 3.5624 10_555 no
C46 C42 3.4855 10_554 no
C46 C42 3.4855 10_555 no
C46 C41 3.5624 13_556 no
C46 C41 3.5624 13_557 no
C46 C42 3.4855 13_556 no
C46 C42 3.4855 13_557 no
C48 C63 3.4103 3_556 no
C48 C63 3.4103 3_557 no
C48 C63 3.4103 8_554 no
C48 C63 3.4103 8_555 no
C50 O15 3.4198 3_556 no
C50 O15 3.4198 3_557 no
C50 O15 3.4198 8_554 no
C50 O15 3.4198 8_555 no
C54 C54 3.4099 3_556 no
C54 C54 3.4099 3_557 no
C54 C54 3.4099 8_554 no
C54 C54 3.4099 8_555 no
C58 C65 3.4099 2_554 no
C58 C65 3.4099 2_555 no
C58 C65 3.4099 3_556 no
C58 C65 3.4099 3_557 no
C58 C65 3.4099 5_556 no
C58 C65 3.4099 5_557 no
C58 C65 3.4099 8_554 no
C58 C65 3.4099 8_555 no
C60 C60 3.4100 3_556 no
C60 C60 3.4100 3_557 no
C60 C60 3.4100 8_554 no
C60 C60 3.4100 8_555 no
C63 C48 3.4103 3_556 no
C63 C48 3.4103 3_557 no
C63 C48 3.4103 8_554 no
C63 C48 3.4103 8_555 no
C65 C58 3.4099 2_554 no
C65 C58 3.4099 2_555 no
C65 C58 3.4099 3_556 no
C65 C58 3.4099 3_557 no
C65 C58 3.4099 5_556 no
C65 C58 3.4099 5_557 no
C65 C58 3.4099 8_554 no
C65 C58 3.4099 8_555 no
C77 C77 3.5514 3_556 no
C77 C77 3.5514 3_557 no
C77 C79 3.4946 3_556 no
C77 C79 3.4946 3_557 no
C77 C77 3.5514 8_554 no
C77 C77 3.5514 8_555 no
C77 C79 3.4946 8_554 no
C77 C79 3.4946 8_555 no
C79 C77 3.4946 3_556 no
C79 C77 3.4946 3_557 no
C79 C77 3.4946 8_554 no
C79 C77 3.4946 8_555 no
B5 C44 3.4925 10_554 no
B5 C44 3.4925 10_555 no
B5 C44 3.4925 13_556 no
B5 C44 3.4925 13_557 no
H11 O12 2.6600 . no
H12 O11 2.6600 . no
H13 O15 2.6600 12_556 no
H13 O15 2.6600 12_556 no
H14 O16 2.6600 12_556 no
H14 O16 2.6600 12_556 no
H19 O13 2.6600 . no
H20 O14 2.6600 . no

loop_
_geom_torsion_atom_site_label_1
_geom_torsion_atom_site_label_2
_geom_torsion_atom_site_label_3
_geom_torsion_atom_site_label_4
_geom_torsion
_geom_torsion_publ_flag
B5 O11 C49 C50 0.00 no
C49 O11 B5 C41 180.00 no
B5 O11 C49 C48 180.00 no
C49 O11 B5 O12 0.00 no
C50 O12 B5 C41 180.00 no
B5 O12 C50 C51 180.00 no
B5 O12 C50 C49 0.00 no
C50 O12 B5 O11 0.00 no
C60 O13 B6 O14 0.00 no
B6 O13 C60 C52 0.00 no
C60 O13 B6 C79 180.00 no
B6 O13 C60 C59 180.00 no
B6 O14 C52 C60 0.00 no
C52 O14 B6 O13 0.00 no
C52 O14 B6 C79 180.00 no
B6 O14 C52 C48 180.00 no
B7 O15 C66 C65 180.00 no
C66 O15 B7 O16 0.00 no
B7 O15 C66 C63 0.00 no
B7 O16 C63 C66 0.00 no
B7 O16 C63 C59 180.00 no
C63 O16 B7 O15 0.00 no
C42 C41 B5 O11 180.00 no
C42 C41 C46 C45 0.00 no
C46 C41 B5 O11 0.00 no
C46 C41 B5 O12 180.00 no
B5 C41 C42 C43 180.00 no
C46 C41 C42 C43 0.00 no
B5 C41 C46 C45 180.00 no
C42 C41 B5 O12 0.00 no
C41 C42 C43 C44 0.00 no
C42 C43 C44 C45 0.00 no
C43 C44 C45 C46 0.00 no
C44 C45 C46 C41 0.00 no
C58 C47 C54 C55 0.00 no
C58 C47 C48 C49 0.00 no
C54 C47 C58 C51 180.00 no
C54 C47 C48 C49 180.00 no
C48 C47 C54 C55 180.00 no
C48 C47 C58 C51 0.00 no
C54 C47 C48 C52 0.00 no
C58 C47 C54 C59 180.00 no
C58 C47 C48 C52 180.00 no
C48 C47 C54 C59 0.00 no
C52 C48 C49 C50 180.00 no
C49 C48 C52 C60 180.00 no
C49 C48 C52 O14 0.00 no
C47 C48 C49 C50 0.00 no
C47 C48 C49 O11 180.00 no
C47 C48 C52 O14 180.00 no
C47 C48 C52 C60 0.00 no
C52 C48 C49 O11 0.00 no
C48 C49 C50 O12 180.00 no
O11 C49 C50 C51 180.00 no
C48 C49 C50 C51 0.00 no
O11 C49 C50 O12 0.00 no
O12 C50 C51 C58 180.00 no
C49 C50 C51 C58 0.00 no
C50 C51 C58 C47 0.00 no
C48 C52 C60 O13 180.00 no
C48 C52 C60 C59 0.00 no
O14 C52 C60 C59 180.00 no
O14 C52 C60 O13 0.00 no
C55 C54 C59 C60 180.00 no
C55 C54 C59 C63 0.00 no
C47 C54 C59 C63 180.00 no
C47 C54 C59 C60 0.00 no
C47 C54 C55 C65 180.00 no
C59 C54 C55 C65 0.00 no
C54 C55 C65 C66 0.00 no
C60 C59 C63 O16 0.00 no
C54 C59 C60 O13 180.00 no
C60 C59 C63 C66 180.00 no
C54 C59 C63 C66 0.00 no
C54 C59 C63 O16 180.00 no
C54 C59 C60 C52 0.00 no
C63 C59 C60 C52 180.00 no
C63 C59 C60 O13 0.00 no
O16 C63 C66 O15 0.00 no
C59 C63 C66 O15 180.00 no
C59 C63 C66 C65 0.00 no
O16 C63 C66 C65 180.00 no
C55 C65 C66 O15 180.00 no
C55 C65 C66 C63 0.00 no
C77 C79 B6 O13 0.00 no
C77 C79 B6 O14 180.00 no
C80 C79 B6 O13 180.00 no
C80 C79 B6 O14 0.00 no
